data_4116279
loop_
_publ_author_name
'Peter Barthazy'
'Michael W\"orle'
'Antonio Mezzetti'

_publ_section_title
;
 Dioxygen Activation at [OsCl(dcpe)2]+ Gives [OsCl(O)(dcpe)2]+, the First
 Stable Oxo Complex of Osmium(IV)
;
_journal_name_full 'Journal of the American Chemical Society'
_journal_page_first 480
_journal_page_last 481
_journal_paper_doi 10.1021/ja982736q
_journal_volume 121
_journal_year 1999
_chemical_formula_sum 'C77 H118 B Cl3 O Os P4'
_chemical_formula_weight 1490.95
_chemical_name_common '[OsCl(O)(dcpe)2]BPh4'
_chemical_name_systematic
;
 ?
;
_space_group_IT_number 14
_symmetry_cell_setting monoclinic
_symmetry_space_group_name_Hall '-P 2ybc'
_symmetry_space_group_name_H-M 'P 1 21/c 1'
_atom_sites_solution_hydrogens geom
_atom_sites_solution_primary direct
_atom_sites_solution_secondary difmap
_audit_creation_method SHELXL
_cell_angle_alpha 90.00
_cell_angle_beta 104.0410(5)
_cell_angle_gamma 90.00
_cell_formula_units_Z 4
_cell_length_a 23.605(4)
_cell_length_b 12.824(2)
_cell_length_c 25.648(4)
_cell_measurement_temperature 293(2)
_cell_volume 7532(2)
_computing_structure_refinement 'SHELXL-93 (Sheldrick, 1993)'
_computing_structure_solution 'SHELXS-86 (Sheldrick, 1990)'
_diffrn_ambient_temperature 293(2)
_diffrn_radiation_monochromator graphite
_diffrn_radiation_source 'fine-focus sealed tube'
_diffrn_radiation_type MoK\a
_diffrn_radiation_wavelength 0.71073
_diffrn_reflns_av_R_equivalents 0.0952
_diffrn_reflns_av_sigmaI/netI 0.1076
_diffrn_reflns_limit_h_max 19
_diffrn_reflns_limit_h_min -31
_diffrn_reflns_limit_k_max 15
_diffrn_reflns_limit_k_min -17
_diffrn_reflns_limit_l_max 34
_diffrn_reflns_limit_l_min -34
_diffrn_reflns_number 63058
_diffrn_reflns_theta_max 28.30
_diffrn_reflns_theta_min 0.89
_exptl_absorpt_coefficient_mu 1.926
_exptl_crystal_density_diffrn 1.315
_exptl_crystal_F_000 3120
_exptl_crystal_size_max 0.50
_exptl_crystal_size_mid 0.20
_exptl_crystal_size_min 0.08
_refine_diff_density_max 0.876
_refine_diff_density_min -1.523
_refine_diff_density_rms 0.105
_refine_ls_extinction_method none
_refine_ls_goodness_of_fit_all 0.979
_refine_ls_goodness_of_fit_obs 1.067
_refine_ls_matrix_type full
_refine_ls_number_parameters 762
_refine_ls_number_reflns 18714
_refine_ls_number_restraints 0
_refine_ls_restrained_S_all 0.980
_refine_ls_restrained_S_obs 1.067
_refine_ls_R_factor_all 0.1163
_refine_ls_R_factor_obs 0.0462
_refine_ls_shift/esd_max -0.624
_refine_ls_shift/esd_mean 0.019
_refine_ls_structure_factor_coef Fsqd
_refine_ls_weighting_details 'w=1/[\s^2^(Fo^2^)+(0.0424P)^2^+0.0000P] where P=(Fo^2^+2Fc^2^)/3'
_refine_ls_weighting_scheme calc
_refine_ls_wR_factor_all 0.1148
_refine_ls_wR_factor_obs 0.0904
_reflns_number_observed 10101
_reflns_number_total 18717
_reflns_observed_criterion >2sigma(I)
_cod_data_source_file ja982736q_1.cif
_cod_data_source_block pba19_12
_cod_depositor_comments
;
The following automatic conversions were performed:

'_refine_ls_weighting_scheme' value 'calc
w=1/[\s^2^(Fo^2^)+(0.0424P)^2^+0.0000P] where P=(Fo^2^+2Fc^2^)/3' was
changed to 'calc'. New tag '_refine_ls_weighting_details' was
created. The value of the new tag was set to
'w=1/[\s^2^(Fo^2^)+(0.0424P)^2^+0.0000P] where P=(Fo^2^+2Fc^2^)/3'.

Automatic conversion script
Id: cif_fix_values 3143 2015-03-26 13:38:13Z robertas 
;
_cod_original_cell_volume 7531.7(19)
_cod_database_code 4116279

loop_
_symmetry_equiv_pos_as_xyz
'x, y, z'
'-x, y+1/2, -z+1/2'
'-x, -y, -z'
'x, -y-1/2, z-1/2'

loop_
_atom_site_aniso_label
_atom_site_aniso_U_11
_atom_site_aniso_U_22
_atom_site_aniso_U_33
_atom_site_aniso_U_23
_atom_site_aniso_U_13
_atom_site_aniso_U_12
Os 0.03097(10) 0.03473(11) 0.02796(9) 0.00204(10) 0.00256(6) -0.00317(10)
Cl1 0.0438(8) 0.0401(8) 0.0409(7) 0.0094(6) 0.0065(6) -0.0055(6)
P1 0.0326(7) 0.0331(8) 0.0317(7) 0.0012(6) 0.0010(5) -0.0035(5)
P2 0.0316(7) 0.0398(8) 0.0313(7) 0.0023(6) 0.0033(5) 0.0002(6)
P3 0.0402(8) 0.0476(9) 0.0314(7) -0.0031(6) 0.0024(6) -0.0026(6)
P4 0.0359(8) 0.0473(9) 0.0382(8) -0.0034(6) 0.0086(6) 0.0001(6)
O1 0.058(2) 0.047(2) 0.037(2) 0.003(2) 0.009(2) -0.008(2)
C1 0.034(3) 0.040(3) 0.047(3) 0.005(2) 0.008(2) -0.003(2)
C2 0.061(4) 0.042(4) 0.071(4) -0.003(3) 0.018(3) -0.017(3)
C3 0.070(5) 0.054(4) 0.106(5) 0.001(4) 0.026(4) -0.029(4)
C4 0.053(4) 0.099(6) 0.090(5) 0.004(4) 0.008(4) -0.042(4)
C5 0.038(4) 0.090(6) 0.080(5) 0.021(4) 0.005(3) -0.011(3)
C6 0.039(3) 0.059(4) 0.058(4) 0.012(3) 0.003(3) -0.006(3)
C7 0.039(3) 0.042(3) 0.029(2) -0.004(3) -0.002(2) -0.002(3)
C8 0.067(4) 0.044(4) 0.039(3) 0.000(3) -0.003(3) -0.001(3)
C9 0.079(4) 0.059(5) 0.040(3) -0.003(3) -0.011(3) 0.005(3)
C10 0.083(5) 0.069(5) 0.037(3) 0.008(3) 0.006(3) 0.009(4)
C11 0.057(4) 0.063(4) 0.045(3) 0.015(3) 0.008(3) -0.002(3)
C12 0.046(3) 0.056(4) 0.036(3) 0.005(3) 0.007(2) -0.006(3)
C13 0.043(3) 0.034(3) 0.038(3) -0.003(2) 0.000(2) 0.001(2)
C14 0.045(3) 0.039(3) 0.037(3) -0.002(2) 0.005(2) 0.006(2)
C15 0.036(3) 0.051(4) 0.035(3) -0.001(2) 0.008(2) -0.001(2)
C16 0.047(3) 0.047(4) 0.051(3) 0.003(3) 0.017(3) -0.003(3)
C17 0.055(4) 0.062(4) 0.061(4) 0.006(3) 0.020(3) -0.015(3)
C18 0.047(4) 0.091(5) 0.053(4) 0.005(4) 0.016(3) -0.016(3)
C19 0.049(4) 0.090(5) 0.058(4) 0.010(3) 0.018(3) 0.008(3)
C20 0.046(4) 0.065(4) 0.050(3) 0.012(3) 0.017(3) 0.012(3)
C21 0.039(3) 0.039(3) 0.046(3) 0.006(3) 0.007(3) 0.005(2)
C22 0.052(4) 0.050(4) 0.062(4) 0.002(3) -0.017(3) 0.007(3)
C23 0.077(5) 0.045(4) 0.086(5) 0.016(4) -0.009(4) 0.007(3)
C24 0.073(5) 0.064(5) 0.074(5) 0.022(4) -0.008(4) 0.021(4)
C25 0.060(4) 0.073(5) 0.056(4) 0.013(3) -0.007(3) 0.008(3)
C26 0.044(3) 0.062(4) 0.040(3) 0.002(3) -0.001(3) 0.003(3)
C27 0.070(4) 0.047(4) 0.041(3) 0.001(3) -0.010(3) -0.023(3)
C28 0.062(4) 0.077(5) 0.058(4) 0.003(3) 0.006(3) -0.021(3)
C29 0.067(5) 0.086(5) 0.063(4) 0.004(4) 0.007(4) -0.028(4)
C30 0.064(5) 0.067(5) 0.091(5) 0.003(4) 0.008(4) -0.024(4)
C31 0.080(5) 0.095(6) 0.082(5) -0.012(5) -0.002(4) -0.033(4)
C32 0.092(5) 0.084(5) 0.046(4) -0.012(3) 0.003(3) -0.041(4)
C33 0.048(3) 0.054(3) 0.030(3) 0.002(2) 0.007(2) -0.009(3)
C34 0.056(4) 0.070(5) 0.038(3) 0.006(3) 0.000(3) -0.003(3)
C35 0.085(5) 0.092(6) 0.042(4) 0.011(4) 0.001(3) 0.012(4)
C36 0.113(6) 0.076(5) 0.050(4) 0.025(4) 0.008(4) 0.001(4)
C37 0.092(5) 0.078(5) 0.061(4) 0.008(4) 0.020(4) -0.020(4)
C38 0.073(4) 0.072(5) 0.038(3) 0.002(3) 0.014(3) -0.015(3)
C39 0.063(4) 0.077(5) 0.049(4) -0.022(3) 0.006(3) 0.006(3)
C40 0.055(4) 0.073(4) 0.034(3) -0.010(3) 0.009(3) 0.003(3)
C41 0.041(3) 0.049(3) 0.053(3) -0.005(3) 0.015(3) 0.001(3)
C42 0.048(4) 0.066(5) 0.082(5) 0.000(3) 0.025(3) 0.003(3)
C43 0.057(4) 0.076(5) 0.114(6) 0.021(4) 0.036(4) 0.011(4)
C44 0.051(4) 0.107(6) 0.103(5) 0.009(5) 0.038(4) -0.003(4)
C45 0.063(4) 0.076(5) 0.085(5) 0.026(4) 0.031(4) 0.005(4)
C46 0.052(4) 0.068(4) 0.076(4) 0.022(3) 0.025(3) 0.006(3)
B 0.075(5) 0.046(5) 0.047(4) 0.002(3) 0.008(4) -0.010(4)
C53 0.057(3) 0.040(4) 0.052(3) 0.001(3) 0.007(3) 0.001(3)
C54 0.067(4) 0.043(4) 0.061(4) 0.003(3) 0.006(3) -0.003(3)
C55 0.077(5) 0.047(4) 0.082(5) -0.007(4) 0.004(4) -0.003(3)
C56 0.082(5) 0.055(5) 0.067(5) -0.014(4) -0.013(4) 0.003(4)
C57 0.076(5) 0.067(5) 0.051(4) 0.001(3) -0.006(3) 0.003(3)
C58 0.079(5) 0.050(5) 0.056(4) 0.002(3) 0.003(3) -0.002(3)
C59 0.080(5) 0.052(4) 0.045(4) 0.007(3) 0.003(3) -0.004(3)
C60 0.099(6) 0.074(5) 0.068(5) 0.011(4) -0.004(4) -0.023(4)
C61 0.129(9) 0.087(7) 0.091(7) 0.031(6) -0.050(6) -0.037(6)
C62 0.078(7) 0.123(9) 0.136(9) 0.078(8) -0.044(6) -0.028(6)
C63 0.069(6) 0.114(7) 0.098(6) 0.048(5) 0.007(5) 0.011(5)
C64 0.074(5) 0.063(5) 0.077(5) 0.017(4) 0.005(4) -0.005(4)
C65 0.082(5) 0.063(5) 0.042(3) -0.013(3) 0.016(3) -0.005(4)
C66 0.109(6) 0.066(5) 0.047(4) 0.009(3) 0.028(4) 0.012(4)
C67 0.166(9) 0.076(6) 0.054(4) 0.009(4) 0.044(6) 0.041(6)
C68 0.129(9) 0.140(10) 0.074(6) -0.007(6) 0.033(6) 0.054(8)
C69 0.088(7) 0.154(10) 0.120(8) -0.041(8) 0.023(6) 0.031(7)
C70 0.107(7) 0.096(7) 0.124(7) -0.037(5) 0.034(6) -0.011(6)
Cl2 0.113(3) 0.358(6) 0.260(5) -0.110(4) 0.029(3) 0.002(3)
Cl3 0.205(4) 0.282(5) 0.266(4) -0.039(4) 0.136(4) 0.005(4)
C77 0.101(8) 0.243(14) 0.157(10) -0.001(9) 0.042(8) -0.005(8)

loop_
_atom_site_label
_atom_site_type_symbol
_atom_site_fract_x
_atom_site_fract_y
_atom_site_fract_z
_atom_site_U_iso_or_equiv
_atom_site_thermal_displace_type
_atom_site_occupancy
_atom_site_calc_flag
_atom_site_refinement_flags
Os Os 0.734285(8) 0.75502(2) 0.439523(7) 0.03201(6) Uani 1 d .
Cl1 Cl 0.71279(5) 0.59057(10) 0.47870(5) 0.0422(3) Uani 1 d .
P1 P 0.67054(5) 0.67228(10) 0.35990(5) 0.0337(3) Uani 1 d .
P2 P 0.81094(5) 0.65881(10) 0.40861(5) 0.0350(3) Uani 1 d .
P3 P 0.79543(6) 0.81377(11) 0.52609(5) 0.0408(3) Uani 1 d .
P4 P 0.66014(6) 0.85421(11) 0.47105(5) 0.0406(3) Uani 1 d .
O1 O 0.74766(15) 0.8737(3) 0.40443(12) 0.0479(9) Uani 1 d .
C1 C 0.6009(2) 0.6144(4) 0.3693(2) 0.0406(12) Uani 1 d .
H1B H 0.6025(2) 0.6226(4) 0.4076(2) 0.049 Uiso 1 calc R
C2 C 0.5950(2) 0.4970(4) 0.3586(2) 0.058(2) Uani 1 d .
H2A H 0.6285(2) 0.4612(4) 0.3807(2) 0.069 Uiso 1 calc R
H2B H 0.5942(2) 0.4834(4) 0.3212(2) 0.069 Uiso 1 calc R
C3 C 0.5390(3) 0.4553(5) 0.3712(3) 0.076(2) Uani 1 d .
H3A H 0.5353(3) 0.3817(5) 0.3624(3) 0.091 Uiso 1 calc R
H3B H 0.5421(3) 0.4623(5) 0.4094(3) 0.091 Uiso 1 calc R
C4 C 0.4850(3) 0.5110(6) 0.3409(3) 0.082(2) Uani 1 d .
H4A H 0.4512(3) 0.4837(6) 0.3516(3) 0.098 Uiso 1 calc R
H4B H 0.4795(3) 0.4989(6) 0.3026(3) 0.098 Uiso 1 calc R
C5 C 0.4903(2) 0.6265(5) 0.3522(3) 0.071(2) Uani 1 d .
H5A H 0.4912(2) 0.6388(5) 0.3897(3) 0.085 Uiso 1 calc R
H5B H 0.4564(2) 0.6619(5) 0.3305(3) 0.085 Uiso 1 calc R
C6 C 0.5457(2) 0.6716(5) 0.3397(2) 0.0533(15) Uani 1 d .
H6A H 0.5423(2) 0.6675(5) 0.3013(2) 0.064 Uiso 1 calc R
H6B H 0.5490(2) 0.7447(5) 0.3499(2) 0.064 Uiso 1 calc R
C7 C 0.6491(2) 0.7435(4) 0.2949(2) 0.0387(11) Uani 1 d .
H7A H 0.6146(2) 0.7844(4) 0.2968(2) 0.046 Uiso 1 calc R
C8 C 0.6286(3) 0.6703(4) 0.2467(2) 0.0526(15) Uani 1 d .
H8A H 0.6007(3) 0.6206(4) 0.2545(2) 0.063 Uiso 1 calc R
H8B H 0.6617(3) 0.6316(4) 0.2407(2) 0.063 Uiso 1 calc R
C9 C 0.5999(3) 0.7324(4) 0.1958(2) 0.064(2) Uani 1 d .
H9A H 0.5886(3) 0.6851(4) 0.1655(2) 0.076 Uiso 1 calc R
H9B H 0.5650(3) 0.7666(4) 0.2008(2) 0.076 Uiso 1 calc R
C10 C 0.6420(3) 0.8136(5) 0.1838(2) 0.065(2) Uani 1 d .
H10A H 0.6225(3) 0.8547(5) 0.1529(2) 0.078 Uiso 1 calc R
H10B H 0.6750(3) 0.7790(5) 0.1752(2) 0.078 Uiso 1 calc R
C11 C 0.6634(2) 0.8852(4) 0.2318(2) 0.056(2) Uani 1 d .
H11A H 0.6308(2) 0.9244(4) 0.2386(2) 0.067 Uiso 1 calc R
H11B H 0.6914(2) 0.9345(4) 0.2239(2) 0.067 Uiso 1 calc R
C12 C 0.6923(2) 0.8219(4) 0.2821(2) 0.0464(13) Uani 1 d .
H12A H 0.7261(2) 0.7854(4) 0.2761(2) 0.056 Uiso 1 calc R
H12B H 0.7054(2) 0.8687(4) 0.3124(2) 0.056 Uiso 1 calc R
C13 C 0.7136(2) 0.5612(4) 0.3462(2) 0.0400(12) Uani 1 d .
H13A H 0.7158(2) 0.5087(4) 0.3738(2) 0.048 Uiso 1 calc R
H13B H 0.6946(2) 0.5304(4) 0.3119(2) 0.048 Uiso 1 calc R
C14 C 0.7753(2) 0.5959(4) 0.3450(2) 0.0411(12) Uani 1 d .
H14A H 0.7733(2) 0.6443(4) 0.3155(2) 0.049 Uiso 1 calc R
H14B H 0.7980(2) 0.5358(4) 0.3391(2) 0.049 Uiso 1 calc R
C15 C 0.8728(2) 0.7279(4) 0.3901(2) 0.0410(13) Uani 1 d .
H15A H 0.8973(2) 0.7577(4) 0.4232(2) 0.049 Uiso 1 calc R
C16 C 0.8536(2) 0.8176(4) 0.3506(2) 0.0472(14) Uani 1 d .
H16A H 0.8307(2) 0.7899(4) 0.3168(2) 0.057 Uiso 1 calc R
H16B H 0.8288(2) 0.8647(4) 0.3647(2) 0.057 Uiso 1 calc R
C17 C 0.9052(2) 0.8777(4) 0.3405(2) 0.058(2) Uani 1 d .
H17A H 0.9267(2) 0.9095(4) 0.3738(2) 0.070 Uiso 1 calc R
H17B H 0.8914(2) 0.9328(4) 0.3147(2) 0.070 Uiso 1 calc R
C18 C 0.9455(2) 0.8055(5) 0.3191(2) 0.063(2) Uani 1 d .
H18A H 0.9257(2) 0.7815(5) 0.2835(2) 0.076 Uiso 1 calc R
H18B H 0.9800(2) 0.8438(5) 0.3161(2) 0.076 Uiso 1 calc R
C19 C 0.9637(3) 0.7126(5) 0.3554(2) 0.065(2) Uani 1 d .
H19A H 0.9887(3) 0.7359(5) 0.3892(2) 0.078 Uiso 1 calc R
H19B H 0.9860(3) 0.6651(5) 0.3388(2) 0.078 Uiso 1 calc R
C20 C 0.9116(2) 0.6555(4) 0.3663(2) 0.0529(15) Uani 1 d .
H20A H 0.9252(2) 0.5986(4) 0.3911(2) 0.063 Uiso 1 calc R
H20B H 0.8887(2) 0.6259(4) 0.3330(2) 0.063 Uiso 1 calc R
C21 C 0.8452(2) 0.5514(4) 0.4545(2) 0.0419(13) Uani 1 d .
H21A H 0.8184(2) 0.5394(4) 0.4776(2) 0.050 Uiso 1 calc R
C22 C 0.8493(2) 0.4466(4) 0.4280(2) 0.060(2) Uani 1 d .
H22A H 0.8755(2) 0.4524(4) 0.4043(2) 0.072 Uiso 1 calc R
H22B H 0.8110(2) 0.4272(4) 0.4064(2) 0.072 Uiso 1 calc R
C23 C 0.8716(3) 0.3615(5) 0.4700(3) 0.074(2) Uani 1 d .
H23A H 0.8430(3) 0.3498(5) 0.4909(3) 0.089 Uiso 1 calc R
H23B H 0.8763(3) 0.2968(5) 0.4519(3) 0.089 Uiso 1 calc R
C24 C 0.9292(3) 0.3917(5) 0.5071(3) 0.075(2) Uani 1 d .
H24A H 0.9413(3) 0.3379(5) 0.5341(3) 0.090 Uiso 1 calc R
H24B H 0.9587(3) 0.3968(5) 0.4867(3) 0.090 Uiso 1 calc R
C25 C 0.9248(3) 0.4941(5) 0.5343(2) 0.067(2) Uani 1 d .
H25A H 0.9628(3) 0.5132(5) 0.5565(2) 0.080 Uiso 1 calc R
H25B H 0.8981(3) 0.4871(5) 0.5576(2) 0.080 Uiso 1 calc R
C26 C 0.9028(2) 0.5803(4) 0.4929(2) 0.0504(14) Uani 1 d .
H26A H 0.8978(2) 0.6443(4) 0.5114(2) 0.060 Uiso 1 calc R
H26B H 0.9318(2) 0.5930(4) 0.4725(2) 0.060 Uiso 1 calc R
C27 C 0.8635(3) 0.8914(4) 0.5263(2) 0.057(2) Uani 1 d .
H27A H 0.8942(3) 0.8416(4) 0.5236(2) 0.068 Uiso 1 calc R
C28 C 0.8548(3) 0.9644(5) 0.4779(2) 0.067(2) Uani 1 d .
H28A H 0.8239(3) 1.0136(5) 0.4790(2) 0.080 Uiso 1 calc R
H28B H 0.8426(3) 0.9240(5) 0.4451(2) 0.080 Uiso 1 calc R
C29 C 0.9105(3) 1.0244(5) 0.4770(2) 0.073(2) Uani 1 d .
H29A H 0.9403(3) 0.9755(5) 0.4724(2) 0.088 Uiso 1 calc R
H29B H 0.9027(3) 1.0715(5) 0.4465(2) 0.088 Uiso 1 calc R
C30 C 0.9329(3) 1.0859(5) 0.5278(3) 0.076(2) Uani 1 d .
H30A H 0.9689(3) 1.1211(5) 0.5265(3) 0.091 Uiso 1 calc R
H30B H 0.9045(3) 1.1384(5) 0.5314(3) 0.091 Uiso 1 calc R
C31 C 0.9436(3) 1.0136(6) 0.5750(3) 0.089(2) Uani 1 d .
H31A H 0.9580(3) 1.0530(6) 0.6079(3) 0.107 Uiso 1 calc R
H31B H 0.9731(3) 0.9630(6) 0.5720(3) 0.107 Uiso 1 calc R
C32 C 0.8862(3) 0.9558(5) 0.5778(2) 0.077(2) Uani 1 d .
H32A H 0.8938(3) 0.9101(5) 0.6088(2) 0.092 Uiso 1 calc R
H32B H 0.8569(3) 1.0062(5) 0.5817(2) 0.092 Uiso 1 calc R
C33 C 0.8167(2) 0.7063(4) 0.5771(2) 0.0444(13) Uani 1 d .
H33A H 0.8217(2) 0.6436(4) 0.5568(2) 0.053 Uiso 1 calc R
C34 C 0.8732(2) 0.7193(4) 0.6201(2) 0.056(2) Uani 1 d .
H34A H 0.8700(2) 0.7791(4) 0.6423(2) 0.067 Uiso 1 calc R
H34B H 0.9051(2) 0.7320(4) 0.6031(2) 0.067 Uiso 1 calc R
C35 C 0.8863(3) 0.6213(5) 0.6553(2) 0.076(2) Uani 1 d .
H35A H 0.8940(3) 0.5633(5) 0.6338(2) 0.091 Uiso 1 calc R
H35B H 0.9211(3) 0.6330(5) 0.6839(2) 0.091 Uiso 1 calc R
C36 C 0.8361(3) 0.5937(6) 0.6796(2) 0.081(2) Uani 1 d .
H36A H 0.8322(3) 0.6472(6) 0.7053(2) 0.098 Uiso 1 calc R
H36B H 0.8445(3) 0.5283(6) 0.6989(2) 0.098 Uiso 1 calc R
C37 C 0.7787(3) 0.5839(5) 0.6371(2) 0.077(2) Uani 1 d .
H37A H 0.7807(3) 0.5249(5) 0.6139(2) 0.092 Uiso 1 calc R
H37B H 0.7471(3) 0.5716(5) 0.6544(2) 0.092 Uiso 1 calc R
C38 C 0.7666(3) 0.6825(5) 0.6036(2) 0.061(2) Uani 1 d .
H38A H 0.7616(3) 0.7405(5) 0.6264(2) 0.073 Uiso 1 calc R
H38B H 0.7306(3) 0.6743(5) 0.5761(2) 0.073 Uiso 1 calc R
C39 C 0.7541(2) 0.9112(5) 0.5545(2) 0.064(2) Uani 1 d .
H39A H 0.7682(2) 0.9110(5) 0.5933(2) 0.077 Uiso 1 calc R
H39B H 0.7618(2) 0.9797(5) 0.5417(2) 0.077 Uiso 1 calc R
C40 C 0.6907(2) 0.8941(5) 0.5410(2) 0.054(2) Uani 1 d .
H40A H 0.6717(2) 0.9580(5) 0.5478(2) 0.065 Uiso 1 calc R
H40B H 0.6818(2) 0.8408(5) 0.5647(2) 0.065 Uiso 1 calc R
C41 C 0.5886(2) 0.7975(4) 0.4744(2) 0.0472(13) Uani 1 d .
H41A H 0.5730(2) 0.7632(4) 0.4398(2) 0.057 Uiso 1 calc R
C42 C 0.5424(2) 0.8763(5) 0.4816(3) 0.064(2) Uani 1 d .
H42A H 0.5365(2) 0.9276(5) 0.4530(3) 0.077 Uiso 1 calc R
H42B H 0.5560(2) 0.9125(5) 0.5155(3) 0.077 Uiso 1 calc R
C43 C 0.4835(3) 0.8213(5) 0.4806(3) 0.080(2) Uani 1 d .
H43A H 0.4555(3) 0.8725(5) 0.4866(3) 0.096 Uiso 1 calc R
H43B H 0.4683(3) 0.7901(5) 0.4456(3) 0.096 Uiso 1 calc R
C44 C 0.4915(3) 0.7376(6) 0.5236(3) 0.084(2) Uani 1 d .
H44A H 0.5032(3) 0.7698(6) 0.5588(3) 0.100 Uiso 1 calc R
H44B H 0.4546(3) 0.7022(6) 0.5211(3) 0.100 Uiso 1 calc R
C45 C 0.5371(3) 0.6590(5) 0.5174(3) 0.072(2) Uani 1 d .
H45A H 0.5234(3) 0.6215(5) 0.4839(3) 0.087 Uiso 1 calc R
H45B H 0.5429(3) 0.6089(5) 0.5465(3) 0.087 Uiso 1 calc R
C46 C 0.5947(3) 0.7119(5) 0.5178(2) 0.064(2) Uani 1 d .
H46A H 0.6223(3) 0.6599(5) 0.5119(2) 0.077 Uiso 1 calc R
H46B H 0.6103(3) 0.7428(5) 0.5529(2) 0.077 Uiso 1 calc R
C47A C 0.6557(5) 0.9772(10) 0.4315(5) 0.045(2) Uiso 0.494(6) d P
C47B C 0.6364(5) 0.9826(10) 0.4360(5) 0.045(2) Uiso 0.506(6) d P
C48A C 0.6365(5) 1.0744(10) 0.4583(5) 0.058(2) Uiso 0.494(6) d P
C48B C 0.6858(5) 1.0636(9) 0.4450(4) 0.058(2) Uiso 0.506(6) d P
C49A C 0.6391(6) 1.1720(11) 0.4234(5) 0.060(3) Uiso 0.494(6) d P
C49B C 0.6637(6) 1.1697(10) 0.4178(5) 0.060(3) Uiso 0.506(6) d P
C50A C 0.6029(7) 1.1585(12) 0.3685(6) 0.074(3) Uiso 0.494(6) d P
C50B C 0.6344(6) 1.1551(11) 0.3579(5) 0.074(3) Uiso 0.506(6) d P
C51A C 0.6174(6) 1.0602(11) 0.3388(5) 0.070(3) Uiso 0.494(6) d P
C51B C 0.5851(6) 1.0735(11) 0.3497(5) 0.070(3) Uiso 0.506(6) d P
C52A C 0.6178(6) 0.9630(12) 0.3726(6) 0.044(2) Uiso 0.494(6) d P
C52B C 0.6057(6) 0.9656(12) 0.3791(6) 0.044(2) Uiso 0.506(6) d P
B B 0.7291(3) 1.1853(6) 0.6963(3) 0.057(2) Uani 1 d .
C53 C 0.7522(2) 1.2639(4) 0.7475(2) 0.0507(14) Uani 1 d .
C54 C 0.7640(2) 1.3692(5) 0.7441(2) 0.059(2) Uani 1 d .
H54A H 0.7597(2) 1.3986(5) 0.7102(2) 0.070 Uiso 1 calc R
C55 C 0.7819(3) 1.4323(5) 0.7885(3) 0.071(2) Uani 1 d .
H55A H 0.7889(3) 1.5027(5) 0.7839(3) 0.085 Uiso 1 calc R
C56 C 0.7895(3) 1.3923(5) 0.8396(3) 0.073(2) Uani 1 d .
H56A H 0.8005(3) 1.4351(5) 0.8696(3) 0.088 Uiso 1 calc R
C57 C 0.7807(3) 1.2893(5) 0.8450(3) 0.068(2) Uani 1 d .
H57A H 0.7866(3) 1.2606(5) 0.8792(3) 0.082 Uiso 1 calc R
C58 C 0.7631(3) 1.2260(5) 0.8006(2) 0.064(2) Uani 1 d .
H58A H 0.7582(3) 1.1552(5) 0.8059(2) 0.077 Uiso 1 calc R
C59 C 0.6648(3) 1.1407(5) 0.6963(2) 0.061(2) Uani 1 d .
C60 C 0.6342(3) 1.0748(6) 0.6556(3) 0.085(2) Uani 1 d .
H60A H 0.6533(3) 1.0527(6) 0.6298(3) 0.101 Uiso 1 calc R
C61 C 0.5782(4) 1.0405(7) 0.6508(4) 0.115(4) Uani 1 d .
H61A H 0.5605(4) 0.9967(7) 0.6226(4) 0.138 Uiso 1 calc R
C62 C 0.5485(4) 1.0718(8) 0.6884(4) 0.124(4) Uani 1 d .
H62A H 0.5108(4) 1.0479(8) 0.6862(4) 0.149 Uiso 1 calc R
C63 C 0.5746(4) 1.1378(7) 0.7287(3) 0.096(3) Uani 1 d .
H63A H 0.5548(4) 1.1609(7) 0.7536(3) 0.115 Uiso 1 calc R
C64 C 0.6322(3) 1.1705(5) 0.7318(3) 0.074(2) Uani 1 d .
H64A H 0.6495(3) 1.2151(5) 0.7597(3) 0.088 Uiso 1 calc R
C65 C 0.7781(3) 1.0927(5) 0.7032(2) 0.062(2) Uani 1 d .
C66 C 0.7681(3) 0.9870(6) 0.7074(2) 0.073(2) Uani 1 d .
H66A H 0.7301(3) 0.9638(6) 0.7045(2) 0.087 Uiso 1 calc R
C67 C 0.8140(5) 0.9134(6) 0.7161(3) 0.096(3) Uani 1 d .
H67A H 0.8051(5) 0.8434(6) 0.7191(3) 0.115 Uiso 1 calc R
C68 C 0.8698(5) 0.9405(9) 0.7203(3) 0.113(4) Uani 1 d .
H68A H 0.8992(5) 0.8906(9) 0.7258(3) 0.135 Uiso 1 calc R
C69 C 0.8817(4) 1.0436(9) 0.7163(4) 0.121(4) Uani 1 d .
H69A H 0.9201(4) 1.0649(9) 0.7195(4) 0.145 Uiso 1 calc R
C70 C 0.8367(4) 1.1188(7) 0.7073(3) 0.108(3) Uani 1 d .
H70A H 0.8463(4) 1.1884(7) 0.7039(3) 0.129 Uiso 1 calc R
C71A C 0.7290(6) 1.2353(11) 0.6377(5) 0.052(2) Uiso 0.509(10) d P
C71B C 0.7110(6) 1.2561(12) 0.6390(5) 0.052(2) Uiso 0.491(10) d P
C72A C 0.6852(7) 1.3167(12) 0.6192(6) 0.061(3) Uiso 0.509(10) d P
C72B C 0.6668(6) 1.3338(11) 0.6324(5) 0.061(3) Uiso 0.491(10) d P
C73A C 0.6756(8) 1.3683(13) 0.5696(8) 0.080(4) Uiso 0.509(10) d P
C73B C 0.6508(7) 1.3899(13) 0.5808(6) 0.080(4) Uiso 0.491(10) d P
C74A C 0.7076(9) 1.3354(16) 0.5367(7) 0.079(4) Uiso 0.509(10) d P
C74B C 0.6818(8) 1.3578(14) 0.5424(8) 0.079(4) Uiso 0.491(10) d P
C75A C 0.7549(8) 1.2592(13) 0.5504(6) 0.087(4) Uiso 0.509(10) d P
C75B C 0.7262(10) 1.2897(17) 0.5467(8) 0.087(4) Uiso 0.491(10) d P
C76A C 0.7653(7) 1.2055(11) 0.6041(5) 0.064(3) Uiso 0.509(10) d P
C76B C 0.7380(7) 1.2310(11) 0.5980(6) 0.064(3) Uiso 0.491(10) d P
Cl2 Cl 1.0395(2) 0.7353(4) 0.6259(2) 0.247(2) Uani 1 d .
Cl3 Cl 1.0351(2) 0.8458(4) 0.7204(2) 0.237(2) Uani 1 d .
C77 C 1.0750(4) 0.7853(9) 0.6827(4) 0.165(5) Uani 1 d .
H77A H 1.1029(4) 0.8352(9) 0.6752(4) 0.198 Uiso 1 calc R
H77B H 1.0972(4) 0.7299(9) 0.7041(4) 0.198 Uiso 1 calc R

loop_
_atom_type_symbol
_atom_type_description
_atom_type_scat_dispersion_real
_atom_type_scat_dispersion_imag
_atom_type_scat_source
C C 0.0033 0.0016 'International Tables Vol C Tables 4.2.6.8 and 6.1.1.4'
H H 0.0000 0.0000 'International Tables Vol C Tables 4.2.6.8 and 6.1.1.4'
B B 0.0013 0.0007 'International Tables Vol C Tables 4.2.6.8 and 6.1.1.4'
O O 0.0106 0.0060 'International Tables Vol C Tables 4.2.6.8 and 6.1.1.4'
P P 0.1023 0.0942 'International Tables Vol C Tables 4.2.6.8 and 6.1.1.4'
Cl Cl 0.1484 0.1585 'International Tables Vol C Tables 4.2.6.8 and 6.1.1.4'
Os Os -1.2165 7.6030 'International Tables Vol C Tables 4.2.6.8 and 6.1.1.4'

loop_
_geom_angle_atom_site_label_1
_geom_angle_atom_site_label_2
_geom_angle_atom_site_label_3
_geom_angle
O1 Os Cl1 175.09(10)
O1 Os P4 87.31(11)
Cl1 Os P4 94.36(5)
O1 Os P3 93.20(11)
Cl1 Os P3 91.61(5)
P4 Os P3 81.53(5)
O1 Os P1 95.38(10)
Cl1 Os P1 79.81(4)
P4 Os P1 98.94(5)
P3 Os P1 171.42(4)
O1 Os P2 91.72(11)
Cl1 Os P2 86.70(4)
P4 Os P2 178.46(5)
P3 Os P2 97.34(4)
P1 Os P2 82.34(4)
C13 P1 C7 104.6(2)
C13 P1 C1 105.2(2)
C7 P1 C1 104.7(2)
C13 P1 Os 103.8(2)
C7 P1 Os 120.7(2)
C1 P1 Os 116.3(2)
C14 P2 C21 105.7(2)
C14 P2 C15 101.6(2)
C21 P2 C15 105.4(2)
C14 P2 Os 107.0(2)
C21 P2 Os 113.9(2)
C15 P2 Os 121.6(2)
C39 P3 C33 107.4(3)
C39 P3 C27 100.0(3)
C33 P3 C27 107.5(2)
C39 P3 Os 108.3(2)
C33 P3 Os 113.8(2)
C27 P3 Os 118.5(2)
C40 P4 C41 102.1(2)
C40 P4 C47A 104.6(4)
C41 P4 C47A 115.1(4)
C40 P4 C47B 102.9(4)
C41 P4 C47B 101.2(4)
C47A P4 C47B 15.3(5)
C40 P4 Os 108.9(2)
C41 P4 Os 122.7(2)
C47A P4 Os 102.1(4)
C47B P4 Os 116.5(3)
C6 C1 C2 110.7(4)
C6 C1 P1 114.6(3)
C2 C1 P1 114.3(3)
C1 C2 C3 110.5(5)
C4 C3 C2 113.1(5)
C3 C4 C5 110.2(5)
C4 C5 C6 111.5(5)
C1 C6 C5 112.5(4)
C12 C7 C8 109.1(4)
C12 C7 P1 117.7(3)
C8 C7 P1 112.6(4)
C7 C8 C9 110.7(4)
C10 C9 C8 110.6(5)
C9 C10 C11 110.9(4)
C10 C11 C12 110.7(5)
C7 C12 C11 110.2(4)
C14 C13 P1 110.7(3)
C13 C14 P2 110.1(3)
C16 C15 C20 107.6(4)
C16 C15 P2 113.6(3)
C20 C15 P2 113.2(4)
C17 C16 C15 111.9(4)
C16 C17 C18 110.6(5)
C19 C18 C17 111.5(5)
C18 C19 C20 111.9(5)
C19 C20 C15 111.8(5)
C22 C21 C26 111.3(4)
C22 C21 P2 115.9(3)
C26 C21 P2 114.3(4)
C21 C22 C23 111.3(5)
C24 C23 C22 111.3(5)
C25 C24 C23 111.3(5)
C24 C25 C26 110.9(5)
C21 C26 C25 111.9(5)
C28 C27 C32 108.5(5)
C28 C27 P3 112.0(4)
C32 C27 P3 113.8(4)
C27 C28 C29 112.0(5)
C30 C29 C28 111.8(5)
C31 C30 C29 109.3(6)
C30 C31 C32 110.7(6)
C27 C32 C31 110.0(5)
C34 C33 C38 109.7(4)
C34 C33 P3 117.6(4)
C38 C33 P3 110.5(4)
C33 C34 C35 110.7(5)
C36 C35 C34 111.6(5)
C35 C36 C37 112.0(5)
C38 C37 C36 110.4(5)
C37 C38 C33 110.9(5)
C40 C39 P3 114.4(4)
C39 C40 P4 114.1(4)
C42 C41 C46 109.1(4)
C42 C41 P4 115.4(4)
C46 C41 P4 112.6(4)
C41 C42 C43 111.1(5)
C44 C43 C42 110.9(6)
C45 C44 C43 111.2(5)
C44 C45 C46 111.2(6)
C45 C46 C41 112.7(5)
C47B C47A C48B 106.7(28)
C47B C47A C48A 53.5(24)
C48B C47A C48A 53.3(8)
C47B C47A C52B 70.8(25)
C48B C47A C52B 123.5(12)
C48A C47A C52B 102.5(10)
C47B C47A C52A 84.1(26)
C48B C47A C52A 119.7(12)
C48A C47A C52A 111.2(10)
C52B C47A C52A 13.4(8)
C47B C47A P4 85.9(25)
C48B C47A P4 127.9(10)
C48A C47A P4 115.2(8)
C52B C47A P4 108.5(9)
C52A C47A P4 111.7(9)
C47A C47B C48A 108.7(29)
C47A C47B C52B 90.6(26)
C48A C47B C52B 120.8(12)
C47A C47B C48B 55.1(24)
C48A C47B C48B 53.6(8)
C52B C47B C48B 114.9(10)
C47A C47B C52A 77.7(25)
C48A C47B C52A 123.9(12)
C52B C47B C52A 12.9(9)
C48B C47B C52A 105.7(9)
C47A C47B P4 78.8(25)
C48A C47B P4 127.2(10)
C52B C47B P4 111.0(10)
C48B C47B P4 112.9(8)
C52A C47B P4 108.8(9)
C48B C48A C47B 72.2(10)
C48B C48A C47A 54.3(8)
C47B C48A C47A 17.9(8)
C48B C48A C49A 76.7(9)
C47B C48A C49A 118.0(11)
C47A C48A C49A 109.7(9)
C48B C48A C49B 57.2(8)
C47B C48A C49B 108.5(10)
C47A C48A C49B 96.0(8)
C49A C48A C49B 19.6(6)
C48A C48B C47A 72.4(10)
C48A C48B C47B 54.2(8)
C47A C48B C47B 18.2(8)
C48A C48B C49B 78.4(9)
C47A C48B C49B 121.0(11)
C47B C48B C49B 111.2(10)
C48A C48B C49A 58.0(8)
C47A C48B C49A 108.8(10)
C47B C48B C49A 95.2(9)
C49B C48B C49A 20.5(6)
C49B C49A C50A 97.5(22)
C49B C49A C48A 105.1(23)
C50A C49A C48A 111.3(12)
C49B C49A C50B 66.8(19)
C50A C49A C50B 30.7(7)
C48A C49A C50B 118.3(11)
C49B C49A C48B 59.9(20)
C50A C49A C48B 112.3(11)
C48A C49A C48B 45.3(6)
C50B C49A C48B 95.6(9)
C49A C49B C50B 91.0(22)
C49A C49B C48B 99.6(22)
C50B C49B C48B 111.2(11)
C49A C49B C50A 60.6(19)
C50B C49B C50A 30.4(6)
C48B C49B C50A 113.4(10)
C49A C49B C48A 55.3(19)
C50B C49B C48A 110.8(10)
C48B C49B C48A 44.4(6)
C50A C49B C48A 91.0(9)
C50B C50A C51B 94.0(19)
C50B C50A C49A 87.8(17)
C51B C50A C49A 123.1(14)
C50B C50A C51A 59.2(15)
C51B C50A C51A 34.9(8)
C49A C50A C51A 114.7(12)
C50B C50A C49B 65.8(15)
C51B C50A C49B 121.5(14)
C49A C50A C49B 21.9(7)
C51A C50A C49B 100.9(11)
C50A C50B C51A 87.6(18)
C50A C50B C49B 83.7(16)
C51A C50B C49B 120.0(13)
C50A C50B C51B 52.5(14)
C51A C50B C51B 35.2(8)
C49B C50B C51B 111.2(11)
C50A C50B C49A 61.5(14)
C51A C50B C49A 115.4(12)
C49B C50B C49A 22.2(6)
C51B C50B C49A 95.2(10)
C51B C51A C50B 85.0(17)
C51B C51A C52A 82.2(15)
C50B C51A C52A 125.4(13)
C51B C51A C50A 51.8(13)
C50B C51A C50A 33.2(8)
C52A C51A C50A 110.9(11)
C51B C51A C52B 70.0(14)
C50B C51A C52B 121.1(12)
C52A C51A C52B 12.2(9)
C50A C51A C52B 101.3(10)
C51A C51B C50A 93.3(18)
C51A C51B C50B 59.8(14)
C50A C51B C50B 33.5(8)
C51A C51B C52B 78.3(15)
C50A C51B C52B 123.4(14)
C50B C51B C52B 113.1(12)
C51A C51B C52A 65.5(14)
C50A C51B C52A 122.6(14)
C50B C51B C52A 105.2(11)
C52B C51B C52A 12.8(8)
C51A C52A C47A 112.2(12)
C51A C52A C47B 114.5(12)
C47A C52A C47B 18.1(7)
C51A C52A C51B 32.3(6)
C47A C52A C51B 110.5(11)
C47B C52A C51B 102.5(10)
C47B C52B C47A 18.6(7)
C47B C52B C51B 111.1(12)
C47A C52B C51B 113.8(12)
C47B C52B C51A 113.0(11)
C47A C52B C51A 105.1(11)
C51B C52B C51A 31.7(6)
C59 B C71A 110.2(7)
C59 B C65 112.4(5)
C71A B C65 103.2(7)
C59 B C53 110.3(5)
C71A B C53 114.9(7)
C65 B C53 105.7(5)
C59 B C71B 98.6(6)
C71A B C71B 17.5(7)
C65 B C71B 120.4(7)
C53 B C71B 109.3(7)
C54 C53 C58 113.8(5)
C54 C53 B 125.6(5)
C58 C53 B 120.6(5)
C55 C54 C53 123.1(6)
C54 C55 C56 120.7(6)
C57 C56 C55 118.3(6)
C56 C57 C58 121.0(6)
C57 C58 C53 122.9(6)
C64 C59 C60 112.9(7)
C64 C59 B 125.0(6)
C60 C59 B 121.8(6)
C61 C60 C59 124.9(8)
C60 C61 C62 119.1(9)
C63 C62 C61 119.7(10)
C62 C63 C64 118.8(9)
C59 C64 C63 124.5(7)
C66 C65 C70 114.4(7)
C66 C65 B 126.1(6)
C70 C65 B 119.5(7)
C65 C66 C67 121.8(8)
C68 C67 C66 122.7(9)
C67 C68 C69 117.6(10)
C68 C69 C70 120.9(10)
C65 C70 C69 122.6(9)
C71B C71A C76B 116.2(32)
C71B C71A C76A 145.4(33)
C76B C71A C76A 29.5(10)
C71B C71A C72A 27.5(25)
C76B C71A C72A 91.0(13)
C76A C71A C72A 118.9(12)
C71B C71A B 87.8(28)
C76B C71A B 151.9(14)
C76A C71A B 126.2(11)
C72A C71A B 114.9(10)
C71B C71A C72B 12.2(26)
C76B C71A C72B 106.7(12)
C76A C71A C72B 134.9(11)
C72A C71A C72B 16.0(7)
B C71A C72B 98.8(8)
C71A C71B C72A 139.4(35)
C71A C71B C76B 44.6(24)
C72A C71B C76B 97.3(14)
C71A C71B C72B 163.5(34)
C72A C71B C72B 25.0(10)
C76B C71B C72B 122.0(14)
C71A C71B B 74.7(28)
C72A C71B B 144.9(14)
C76B C71B B 117.8(11)
C72B C71B B 120.0(10)
C71A C71B C76A 25.6(25)
C72A C71B C76A 114.8(13)
C76B C71B C76A 19.3(8)
C72B C71B C76A 139.8(12)
B C71B C76A 100.0(9)
C72B C72A C71B 112.7(26)
C72B C72A C73A 109.3(26)
C71B C72A C73A 137.7(17)
C72B C72A C73B 78.5(22)
C71B C72A C73B 167.1(17)
C73A C72A C73B 30.9(9)
C72B C72A C71A 125.6(25)
C71B C72A C71A 13.1(11)
C73A C72A C71A 125.1(13)
C73B C72A C71A 155.7(13)
C72B C72A C76B 160.3(26)
C71B C72A C76B 48.6(11)
C73A C72A C76B 89.2(11)
C73B C72A C76B 119.4(11)
C71A C72A C76B 36.3(6)
C72B C72A C74B 123.0(25)
C71B C72A C74B 123.3(14)
C73A C72A C74B 15.0(9)
C73B C72A C74B 44.7(9)
C71A C72A C74B 111.0(10)
C76B C72A C74B 74.8(8)
C72A C72B C71B 42.3(18)
C72A C72B C73B 75.8(21)
C71B C72B C73B 117.9(12)
C72A C72B C73A 49.9(20)
C71B C72B C73A 92.1(11)
C73B C72B C73A 26.0(8)
C72A C72B C71A 38.4(20)
C71B C72B C71A 4.3(9)
C73B C72B C71A 114.1(10)
C73A C72B C71A 88.3(9)
C74B C73A C73B 138.1(39)
C74B C73A C74A 25.2(20)
C73B C73A C74A 163.2(31)
C74B C73A C72A 136.5(27)
C73B C73A C72A 78.5(22)
C74A C73A C72A 115.7(15)
C74B C73A C72B 154.6(27)
C73B C73A C72B 57.8(20)
C74A C73A C72B 136.4(16)
C72A C73A C72B 20.8(8)
C74B C73A C75B 45.3(19)
C73B C73A C75B 166.4(27)
C74A C73A C75B 22.4(10)
C72A C73A C75B 93.4(13)
C72B C73A C75B 114.1(13)
C73A C73B C74B 20.9(20)
C73A C73B C72A 70.6(21)
C74B C73B C72A 89.2(12)
C73A C73B C72B 96.2(23)
C74B C73B C72B 114.7(14)
C72A C73B C72B 25.7(7)
C74B C74A C75B 134.9(42)
C74B C74A C73A 26.7(21)
C75B C74A C73A 114.4(29)
C74B C74A C75A 148.6(31)
C75B C74A C75A 14.6(23)
C73A C74A C75A 125.3(17)
C74A C74B C73A 128.2(39)
C74A C74B C75B 22.9(22)
C73A C74B C75B 111.1(26)
C74A C74B C73B 149.2(32)
C73A C74B C73B 21.0(20)
C75B C74B C73B 130.7(18)
C74A C74B C72A 104.9(26)
C73A C74B C72A 28.5(19)
C75B C74B C72A 84.6(12)
C73B C74B C72A 46.1(10)
C75B C75A C76B 79.2(23)
C75B C75A C74A 14.1(22)
C76B C75A C74A 91.0(12)
C75B C75A C76A 106.8(25)
C76B C75A C76A 27.7(7)
C74A C75A C76A 118.1(13)
C74A C75B C75A 151.3(45)
C74A C75B C74B 22.2(21)
C75A C75B C74B 170.0(32)
C74A C75B C76B 132.6(29)
C75A C75B C76B 70.2(23)
C74B C75B C76B 112.1(15)
C74A C75B C73A 43.3(21)
C75A C75B C73A 153.5(28)
C74B C75B C73A 23.6(9)
C76B C75B C73A 89.4(13)
C74A C75B C76A 149.8(29)
C75A C75B C76A 50.1(20)
C74B C75B C76A 131.4(15)
C76B C75B C76A 20.2(7)
C73A C75B C76A 108.0(12)
C76B C76A C71A 49.4(16)
C76B C76A C75A 69.5(19)
C71A C76A C75A 116.6(12)
C76B C76A C71B 40.6(17)
C71A C76A C71B 9.0(9)
C75A C76A C71B 107.7(11)
C76B C76A C75B 46.5(18)
C71A C76A C75B 93.8(11)
C75A C76A C75B 23.1(8)
C71B C76A C75B 84.9(9)
C76A C76B C71A 101.1(22)
C76A C76B C71B 120.1(23)
C71A C76B C71B 19.2(11)
C76A C76B C75A 82.8(20)
C71A C76B C75A 161.6(17)
C71B C76B C75A 150.0(14)
C76A C76B C75B 113.3(23)
C71A C76B C75B 140.0(17)
C71B C76B C75B 122.1(14)
C75A C76B C75B 30.6(9)
C76A C76B C72A 149.2(23)
C71A C76B C72A 52.7(10)
C71B C76B C72A 34.1(7)
C75A C76B C72A 117.0(12)
C75B C76B C72A 88.0(11)
Cl2 C77 Cl3 117.0(6)

loop_
_geom_bond_atom_site_label_1
_geom_bond_atom_site_label_2
_geom_bond_distance
Os O1 1.834(3)
Os Cl1 2.4416(12)
Os P4 2.4539(13)
Os P3 2.4547(13)
Os P1 2.4636(12)
Os P2 2.4741(13)
P1 C13 1.833(5)
P1 C7 1.861(5)
P1 C1 1.872(5)
P2 C14 1.832(5)
P2 C21 1.864(5)
P2 C15 1.865(5)
P3 C39 1.841(5)
P3 C33 1.883(5)
P3 C27 1.889(5)
P4 C40 1.838(5)
P4 C41 1.859(5)
P4 C47A 1.864(13)
P4 C47B 1.895(13)
C1 C6 1.528(7)
C1 C2 1.530(7)
C2 C3 1.531(7)
C3 C4 1.503(8)
C4 C5 1.509(8)
C5 C6 1.532(7)
C7 C12 1.524(7)
C7 C8 1.534(6)
C8 C9 1.540(7)
C9 C10 1.519(8)
C10 C11 1.521(7)
C11 C12 1.536(7)
C13 C14 1.529(6)
C15 C16 1.528(7)
C15 C20 1.530(7)
C16 C17 1.517(7)
C17 C18 1.521(7)
C18 C19 1.508(8)
C19 C20 1.516(7)
C21 C22 1.518(7)
C21 C26 1.518(7)
C22 C23 1.534(7)
C23 C24 1.509(8)
C24 C25 1.503(8)
C25 C26 1.535(7)
C27 C28 1.527(7)
C27 C32 1.540(7)
C28 C29 1.530(7)
C29 C30 1.507(8)
C30 C31 1.497(8)
C31 C32 1.560(8)
C33 C34 1.519(7)
C33 C38 1.532(7)
C34 C35 1.536(7)
C35 C36 1.508(8)
C36 C37 1.526(8)
C37 C38 1.516(8)
C39 C40 1.466(7)
C41 C42 1.531(7)
C41 C46 1.544(7)
C42 C43 1.552(8)
C43 C44 1.518(9)
C44 C45 1.511(8)
C45 C46 1.518(8)
C47A C47B 0.50(2)
C47A C48B 1.32(2)
C47A C48A 1.54(2)
C47A C52B 1.57(2)
C47A C52A 1.57(2)
C47B C48A 1.31(2)
C47B C52B 1.48(2)
C47B C48B 1.54(2)
C47B C52A 1.60(2)
C48A C48B 1.298(14)
C48A C49A 1.55(2)
C48A C49B 1.82(2)
C48B C49B 1.56(2)
C48B C49A 1.78(2)
C49A C49B 0.63(2)
C49A C50A 1.47(2)
C49A C50B 1.67(2)
C49B C50B 1.54(2)
C49B C50A 1.67(2)
C50A C50B 0.85(2)
C50A C51B 1.22(2)
C50A C51A 1.55(2)
C50B C51A 1.34(2)
C50B C51B 1.54(2)
C51A C51B 0.890(15)
C51A C52A 1.52(2)
C51A C52B 1.66(2)
C51B C52B 1.59(2)
C51B C52A 1.65(2)
B C59 1.622(9)
B C71A 1.635(15)
B C65 1.636(9)
B C53 1.639(9)
B C71B 1.69(2)
C53 C54 1.385(7)
C53 C58 1.411(8)
C54 C55 1.377(8)
C55 C56 1.379(8)
C56 C57 1.349(8)
C57 C58 1.377(8)
C59 C64 1.381(8)
C59 C60 1.401(8)
C60 C61 1.370(10)
C61 C62 1.383(12)
C62 C63 1.362(11)
C63 C64 1.405(9)
C65 C66 1.384(8)
C65 C70 1.403(9)
C66 C67 1.413(9)
C67 C68 1.342(11)
C68 C69 1.362(12)
C69 C70 1.412(11)
C71A C71B 0.51(2)
C71A C76B 1.09(2)
C71A C76A 1.41(2)
C71A C72A 1.46(2)
C71A C72B 1.92(2)
C71B C72A 1.04(2)
C71B C76B 1.39(2)
C71B C72B 1.42(2)
C71B C76A 1.85(2)
C72A C72B 0.65(2)
C72A C73A 1.40(2)
C72A C73B 1.46(2)
C72A C76B 1.84(2)
C72A C74B 2.02(2)
C72B C73B 1.47(2)
C72B C73A 1.73(2)
C73A C74B 0.76(2)
C73A C73B 0.76(2)
C73A C74A 1.33(2)
C73A C75B 1.77(2)
C73B C74B 1.42(2)
C74A C74B 0.72(2)
C74A C75B 0.74(2)
C74A C75A 1.46(2)
C74B C75B 1.35(2)
C75A C75B 0.77(2)
C75A C76B 1.42(2)
C75A C76A 1.51(2)
C75B C76B 1.48(2)
C75B C76A 1.88(3)
C76A C76B 0.71(2)
Cl2 C77 1.625(11)
Cl3 C77 1.693(10)
